data_7227912
loop_
_publ_author_name
'Shan, Pei-Hui'
'Tu, Shi-Chun'
'Lin, Rui-Lian'
'Tao, Zhu'
'Liu, Jing-Xin'
'Xiao, Xin'

_publ_section_title
;
 Supramolecular complexes of
 \a,\a&#x2032;,\d,\d&#x2032;-tetramethyl-cucurbit[6]uril binding with
 enantiomeric amino acids
;
_journal_issue 16
_journal_name_full CrystEngComm
_journal_page_first 2168
_journal_paper_doi 10.1039/C7CE00340D
_journal_volume 19
_journal_year 2017
_chemical_absolute_configuration ad
_chemical_formula_sum 'C45 H84 Cd N27 O35 S'
_chemical_formula_weight 1707.85
_chemical_name_common {Cd(H2O)5(D-Met)@TMeQ[6]}.(NO3)2.10H2O
_chemical_name_systematic complex3
_space_group_IT_number 1
_symmetry_cell_setting triclinic
_symmetry_space_group_name_Hall 'P 1'
_symmetry_space_group_name_H-M 'P 1'
_atom_sites_solution_hydrogens geom
_atom_sites_solution_primary direct
_atom_sites_solution_secondary difmap
_audit_creation_method SHELXL-97
_audit_update_record
;
2017-03-18 deposited with the CCDC.
2017-03-21 downloaded from the CCDC.
;
_cell_angle_alpha 117.1840(10)
_cell_angle_beta 105.147(2)
_cell_angle_gamma 93.662(2)
_cell_formula_units_Z 1
_cell_length_a 11.9992(9)
_cell_length_b 12.9523(5)
_cell_length_c 12.9670(5)
_cell_measurement_reflns_used 9741
_cell_measurement_temperature 293(2)
_cell_measurement_theta_max 27.43
_cell_measurement_theta_min 2.26
_cell_volume 1690.55(16)
_computing_cell_refinement 'Bruker SMART'
_computing_data_collection 'Bruker SMART'
_computing_data_reduction 'Bruker SAINT'
_computing_molecular_graphics 'Bruker SHELXTL'
_computing_publication_material 'Bruker SHELXTL'
_computing_structure_refinement 'SHELXL-97 (Sheldrick, 1997)'
_computing_structure_solution 'SHELXS-97 (Sheldrick, 1990)'
_diffrn_ambient_temperature 293(2)
_diffrn_measured_fraction_theta_full 0.989
_diffrn_measured_fraction_theta_max 0.989
_diffrn_measurement_device_type 'Bruker CCD Area Detector'
_diffrn_measurement_method '\f and \w scan'
_diffrn_radiation_monochromator graphite
_diffrn_radiation_source 'fine-focus sealed tube'
_diffrn_radiation_type MoK\a
_diffrn_radiation_wavelength 0.71073
_diffrn_reflns_av_R_equivalents 0.0272
_diffrn_reflns_av_sigmaI/netI 0.0451
_diffrn_reflns_limit_h_max 14
_diffrn_reflns_limit_h_min -13
_diffrn_reflns_limit_k_max 15
_diffrn_reflns_limit_k_min -15
_diffrn_reflns_limit_l_max 15
_diffrn_reflns_limit_l_min -15
_diffrn_reflns_number 18296
_diffrn_reflns_theta_full 25.00
_diffrn_reflns_theta_max 25.00
_diffrn_reflns_theta_min 1.80
_diffrn_standards_decay_% none
_exptl_absorpt_coefficient_mu 0.470
_exptl_absorpt_correction_T_max 0.9036
_exptl_absorpt_correction_T_min 0.8718
_exptl_absorpt_correction_type multi-scan
_exptl_absorpt_process_details 'SADABS (Bruker, 2008)'
_exptl_crystal_colour colorless
_exptl_crystal_density_diffrn 1.678
_exptl_crystal_density_meas ?
_exptl_crystal_density_method 'not measured'
_exptl_crystal_description block
_exptl_crystal_F_000 887
_exptl_crystal_recrystallization_method 'Vapour deposition'
_exptl_crystal_size_max 0.30
_exptl_crystal_size_mid 0.25
_exptl_crystal_size_min 0.22
_refine_diff_density_max 1.355
_refine_diff_density_min -0.431
_refine_diff_density_rms 0.099
_refine_ls_abs_structure_details 'Flack (1983), 3701 Friedel pairs'
_refine_ls_abs_structure_Flack 0.014(16)
_refine_ls_extinction_method none
_refine_ls_goodness_of_fit_ref 1.003
_refine_ls_hydrogen_treatment mixed
_refine_ls_matrix_type full
_refine_ls_number_parameters 982
_refine_ls_number_reflns 9509
_refine_ls_number_restraints 9
_refine_ls_restrained_S_all 1.013
_refine_ls_R_factor_all 0.0466
_refine_ls_R_factor_gt 0.0456
_refine_ls_shift/su_max 0.001
_refine_ls_shift/su_mean 0.000
_refine_ls_structure_factor_coef Fsqd
_refine_ls_weighting_details 'calc w=1/[\s^2^(Fo^2^)+(0.1077P)^2^+0.0372P] where P=(Fo^2^+2Fc^2^)/3'
_refine_ls_weighting_scheme calc
_refine_ls_wR_factor_gt 0.1259
_refine_ls_wR_factor_ref 0.1284
_reflns_number_gt 9281
_reflns_number_total 9509
_reflns_threshold_expression >2sigma(I)
_cod_data_source_file c7ce00340d2.cif
_cod_data_source_block p
_cod_depositor_comments
;
The following automatic conversions were performed:

'_symmetry_cell_setting' value 'Triclinic' changed to 'triclinic'
according to
/home/data/users/saulius/crontab/automatic-downloads/rss-feeds/RSC/lib/dictionaries/cif_core.dic
dictionary named 'cif_core.dic' version 2.4.2 from 2011-04-26.

'_exptl_crystal_density_meas' value 'not measured' was changed to '?'
- the value is perceived as not measured.

Automatic conversion script
Id: cif_fix_values 4973 2017-02-22 13:04:09Z antanas 

 Adding full bibliography for 7227908--7227914.cif.
;
_cod_original_sg_symbol_H-M P1
_cod_database_code 7227912

loop_
_symmetry_equiv_pos_as_xyz
'x, y, z'

loop_
_atom_site_label
_atom_site_type_symbol
_atom_site_fract_x
_atom_site_fract_y
_atom_site_fract_z
_atom_site_U_iso_or_equiv
_atom_site_adp_type
_atom_site_occupancy
_atom_site_symmetry_multiplicity
_atom_site_calc_flag
_atom_site_refinement_flags
C1 C 0.1065(3) 0.5755(3) 0.6017(3) 0.0227(8) Uani 1 1 d .
H1 H 0.0375 0.6087 0.5839 0.027 Uiso 1 1 calc R
C2 C 0.0789(3) 0.4384(3) 0.5193(3) 0.0225(8) Uani 1 1 d .
H2 H -0.0037 0.4077 0.4656 0.027 Uiso 1 1 calc R
C3 C 0.3339(3) 0.8540(3) 0.8474(3) 0.0208(8) Uani 1 1 d .
C4 C 0.4672(3) 0.9017(3) 0.9335(3) 0.0224(8) Uani 1 1 d .
C5 C 0.8230(3) 0.7103(3) 1.0035(3) 0.0233(8) Uani 1 1 d .
H5 H 0.9050 0.7454 1.0579 0.028 Uiso 1 1 calc R
C6 C 0.7493(3) 0.8069(3) 1.0166(3) 0.0235(8) Uani 1 1 d .
H6 H 0.7966 0.8860 1.0802 0.028 Uiso 1 1 calc R
C7 C 0.8790(3) 0.4157(3) 0.8864(3) 0.0234(8) Uani 1 1 d .
H7 H 0.9618 0.4455 0.9393 0.028 Uiso 1 1 calc R
C8 C 0.8491(3) 0.2796(3) 0.8079(3) 0.0229(8) Uani 1 1 d .
H8 H 0.9168 0.2453 0.8272 0.027 Uiso 1 1 calc R
C9 C 0.6222(3) -0.0029(3) 0.5650(3) 0.0230(8) Uani 1 1 d .
C10 C 0.4880(3) -0.0500(3) 0.4773(3) 0.0199(7) Uani 1 1 d .
C11 C 0.1396(3) 0.1482(3) 0.4064(3) 0.0202(7) Uani 1 1 d .
H11 H 0.0583 0.1159 0.3497 0.024 Uiso 1 1 calc R
C12 C 0.2095(3) 0.0485(3) 0.3904(3) 0.0202(7) Uani 1 1 d .
H12 H 0.1612 -0.0296 0.3254 0.024 Uiso 1 1 calc R
C13 C 0.8275(3) 0.3640(3) 0.6815(3) 0.0212(7) Uani 1 1 d .
C14 C 0.7920(3) 0.1439(3) 0.5779(3) 0.0253(8) Uani 1 1 d .
H14A H 0.8429 0.0959 0.5980 0.030 Uiso 1 1 calc R
H14B H 0.8102 0.1530 0.5135 0.030 Uiso 1 1 calc R
C15 C 0.5905(3) 0.0813(3) 0.4358(3) 0.0237(8) Uani 1 1 d .
C16 C 0.3831(3) 0.0018(3) 0.3114(3) 0.0216(8) Uani 1 1 d .
H16A H 0.3366 -0.0788 0.2660 0.026 Uiso 1 1 calc R
H16B H 0.4091 0.0181 0.2545 0.026 Uiso 1 1 calc R
C17 C 0.1532(3) 0.3075(3) 0.3458(3) 0.0239(8) Uani 1 1 d .
H17A H 0.1926 0.3224 0.2959 0.029 Uiso 1 1 calc R
H17B H 0.0709 0.2713 0.2963 0.029 Uiso 1 1 calc R
C18 C 0.2208(3) 0.5252(3) 0.4731(3) 0.0197(7) Uani 1 1 d .
C19 C 0.2452(3) 0.7381(3) 0.6098(3) 0.0228(8) Uani 1 1 d .
H19A H 0.1812 0.7800 0.6185 0.027 Uiso 1 1 calc R
H19B H 0.2707 0.7415 0.5462 0.027 Uiso 1 1 calc R
C20 C 0.4580(3) 0.8044(3) 0.7256(3) 0.0232(8) Uani 1 1 d .
C21 C 0.6589(4) 0.8824(3) 0.8724(3) 0.0264(8) Uani 1 1 d .
H21A H 0.6758 0.8832 0.8035 0.032 Uiso 1 1 calc R
H21B H 0.6923 0.9609 0.9432 0.032 Uiso 1 1 calc R
C22 C 0.7640(3) 0.7155(3) 0.8183(4) 0.0246(8) Uani 1 1 d .
C23 C 0.8928(3) 0.5780(3) 0.8282(3) 0.0254(8) Uani 1 1 d .
H23A H 0.9705 0.6098 0.8899 0.030 Uiso 1 1 calc R
H23B H 0.8999 0.5795 0.7561 0.030 Uiso 1 1 calc R
C24 C 0.2960(3) -0.0292(3) 0.5347(3) 0.0233(8) Uani 1 1 d .
H24A H 0.2631 -0.1075 0.4633 0.028 Uiso 1 1 calc R
H24B H 0.2776 -0.0305 0.6027 0.028 Uiso 1 1 calc R
C25 C 0.1939(3) 0.1372(3) 0.5865(3) 0.0239(8) Uani 1 1 d .
C26 C 0.0622(3) 0.2752(3) 0.5751(3) 0.0237(8) Uani 1 1 d .
H26A H 0.0512 0.2724 0.6454 0.028 Uiso 1 1 calc R
H26B H -0.0140 0.2445 0.5109 0.028 Uiso 1 1 calc R
C27 C 0.1326(3) 0.4893(3) 0.7280(3) 0.0245(8) Uani 1 1 d .
C28 C 0.1663(3) 0.7078(3) 0.8338(3) 0.0245(8) Uani 1 1 d .
H28A H 0.1490 0.6976 0.8980 0.029 Uiso 1 1 calc R
H28B H 0.1153 0.7565 0.8153 0.029 Uiso 1 1 calc R
C29 C 0.3682(3) 0.7686(3) 0.9743(3) 0.0254(8) Uani 1 1 d .
C30 C 0.5785(4) 0.8510(3) 1.0998(3) 0.0263(9) Uani 1 1 d .
H30A H 0.6233 0.9323 1.1452 0.032 Uiso 1 1 calc R
H30B H 0.5550 0.8333 1.1571 0.032 Uiso 1 1 calc R
C31 C 0.6708(4) 0.6799(3) 1.0722(3) 0.0271(8) Uani 1 1 d .
C32 C 0.8140(4) 0.5526(3) 1.0667(3) 0.0263(8) Uani 1 1 d .
H32A H 0.7781 0.5396 1.1199 0.032 Uiso 1 1 calc R
H32B H 0.8977 0.5852 1.1112 0.032 Uiso 1 1 calc R
C33 C 0.7331(3) 0.3375(3) 0.9362(3) 0.0233(8) Uani 1 1 d .
C34 C 0.7056(4) 0.1211(3) 0.8037(3) 0.0273(8) Uani 1 1 d .
H34A H 0.7694 0.0785 0.7981 0.033 Uiso 1 1 calc R
H34B H 0.6779 0.1205 0.8674 0.033 Uiso 1 1 calc R
C35 C 0.4952(3) 0.0530(3) 0.6842(3) 0.0220(8) Uani 1 1 d .
C36 C 0.2597(4) 0.9502(3) 0.8648(4) 0.0361(10) Uani 1 1 d .
H36A H 0.2543 0.9852 0.9460 0.054 Uiso 1 1 calc R
H36B H 0.1818 0.9146 0.8056 0.054 Uiso 1 1 calc R
H36C H 0.2968 1.0104 0.8536 0.054 Uiso 1 1 calc R
C37 C 0.5082(4) 1.0356(3) 1.0179(4) 0.0325(10) Uani 1 1 d .
H37A H 0.4654 1.0617 1.0752 0.049 Uiso 1 1 calc R
H37B H 0.4937 1.0748 0.9698 0.049 Uiso 1 1 calc R
H37C H 0.5912 1.0545 1.0617 0.049 Uiso 1 1 calc R
C38 C 0.4503(4) -0.1834(3) 0.3950(4) 0.0309(9) Uani 1 1 d .
H38A H 0.4947 -0.2090 0.3393 0.046 Uiso 1 1 calc R
H38B H 0.3676 -0.2042 0.3494 0.046 Uiso 1 1 calc R
H38C H 0.4647 -0.2214 0.4443 0.046 Uiso 1 1 calc R
C39 C 0.6933(4) -0.0974(3) 0.5544(4) 0.0358(10) Uani 1 1 d .
H39A H 0.7013 -0.1354 0.4743 0.054 Uiso 1 1 calc R
H39B H 0.6535 -0.1554 0.5667 0.054 Uiso 1 1 calc R
H39C H 0.7702 -0.0615 0.6154 0.054 Uiso 1 1 calc R
C40 C 0.4733(9) 0.4215(8) 0.7680(7) 0.097(3) Uani 1 1 d .
H40A H 0.4259 0.4429 0.8209 0.145 Uiso 1 1 calc R
H40B H 0.5544 0.4358 0.8158 0.145 Uiso 1 1 calc R
H40C H 0.4463 0.3388 0.7076 0.145 Uiso 1 1 calc R
C41 C 0.5554(4) 0.4529(4) 0.6012(4) 0.0348(10) Uani 1 1 d .
H41A H 0.6377 0.4861 0.6520 0.042 Uiso 1 1 calc R
H41B H 0.5424 0.3671 0.5631 0.042 Uiso 1 1 calc R
C42 C 0.5267(4) 0.4893(4) 0.5041(4) 0.0397(12) Uani 1 1 d .
H42A H 0.5294 0.5740 0.5439 0.048 Uiso 1 1 calc R
H42B H 0.4462 0.4495 0.4504 0.048 Uiso 1 1 calc R
C43 C 0.6060(4) 0.4633(3) 0.4260(4) 0.0300(9) Uani 1 1 d .
H43 H 0.6840 0.5168 0.4738 0.036 Uiso 1 1 calc R
C44 C 0.5469(4) 0.4802(4) 0.3162(4) 0.0346(10) Uani 1 1 d .
C45 C 0.2966(3) 0.1781(3) 0.3404(3) 0.0202(8) Uani 1 1 d .
N1 N 0.6538(3) 0.7727(3) 1.0500(3) 0.0267(7) Uani 1 1 d .
N2 N 0.7623(3) 0.6375(3) 1.0382(3) 0.0265(7) Uani 1 1 d .
N3 N 0.7988(3) 0.4394(3) 0.9581(3) 0.0241(7) Uani 1 1 d .
N4 N 0.7516(3) 0.2435(3) 0.8393(3) 0.0242(7) Uani 1 1 d .
N5 N 0.6100(3) 0.0591(3) 0.6882(3) 0.0223(7) Uani 1 1 d .
N6 N 0.4241(3) -0.0038(3) 0.5644(3) 0.0213(7) Uani 1 1 d .
N7 N 0.2410(3) 0.0565(2) 0.5100(3) 0.0210(6) Uani 1 1 d .
N8 N 0.1425(3) 0.2000(3) 0.5321(3) 0.0221(6) Uani 1 1 d .
N9 N 0.1042(3) 0.3975(2) 0.6096(3) 0.0230(6) Uani 1 1 d .
N10 N 0.1394(3) 0.5926(3) 0.7253(3) 0.0244(7) Uani 1 1 d .
N11 N 0.2890(3) 0.7702(3) 0.8794(3) 0.0242(7) Uani 1 1 d .
N12 N 0.4722(3) 0.8412(3) 1.0064(3) 0.0262(7) Uani 1 1 d .
N13 N 0.3085(3) 0.0834(2) 0.3599(3) 0.0208(6) Uani 1 1 d .
N14 N 0.2061(3) 0.2251(2) 0.3785(3) 0.0204(6) Uani 1 1 d .
N15 N 0.1595(3) 0.4190(3) 0.4501(3) 0.0227(7) Uani 1 1 d .
N16 N 0.2009(3) 0.6151(2) 0.5711(3) 0.0216(7) Uani 1 1 d .
N17 N 0.3432(3) 0.7992(2) 0.7249(3) 0.0229(7) Uani 1 1 d .
N18 N 0.5311(3) 0.8576(3) 0.8447(3) 0.0245(7) Uani 1 1 d .
N19 N 0.7162(3) 0.7979(3) 0.8970(3) 0.0245(7) Uani 1 1 d .
N20 N 0.8154(3) 0.6527(2) 0.8734(3) 0.0224(7) Uani 1 1 d .
N21 N 0.8541(3) 0.4554(3) 0.7963(3) 0.0235(7) Uani 1 1 d .
N22 N 0.8179(3) 0.2593(3) 0.6848(3) 0.0240(7) Uani 1 1 d .
N23 N 0.6694(3) 0.0812(3) 0.5314(3) 0.0227(7) Uani 1 1 d .
N24 N 0.4842(3) 0.0100(3) 0.4040(3) 0.0239(7) Uani 1 1 d .
N25 N 0.6175(3) 0.3368(3) 0.3752(3) 0.0335(8) Uani 1 1 d .
H25A H 0.6517 0.3235 0.4365 0.050 Uiso 1 1 calc R
H25B H 0.6616 0.3220 0.3265 0.050 Uiso 1 1 calc R
H25C H 0.5462 0.2893 0.3323 0.050 Uiso 1 1 calc R
O14 O 0.5759(4) 0.5775(3) 0.3240(3) 0.0548(10) Uani 1 1 d .
O2 O 0.2799(2) 0.5356(2) 0.4134(2) 0.0270(6) Uani 1 1 d .
O3 O 0.4898(3) 0.7722(2) 0.6360(2) 0.0311(6) Uani 1 1 d .
O4 O 0.7604(3) 0.6993(2) 0.7177(2) 0.0317(7) Uani 1 1 d .
O5 O 0.8147(3) 0.3716(2) 0.5867(2) 0.0303(7) Uani 1 1 d .
O6 O 0.6104(3) 0.1342(2) 0.3823(3) 0.0334(7) Uani 1 1 d .
O7 O 0.6122(3) 0.6433(3) 1.1182(3) 0.0453(7) Uani 1 1 d .
O8 O 0.4602(3) 0.0894(2) 0.7733(2) 0.0301(6) Uani 1 1 d .
O9 O 0.6693(2) 0.3314(2) 0.9936(2) 0.0305(6) Uani 1 1 d .
O10 O 0.1933(3) 0.1498(2) 0.6867(2) 0.0317(6) Uani 1 1 d .
O11 O 0.3498(3) 0.7132(3) 1.0253(3) 0.0399(7) Uani 1 1 d .
O12 O 0.1444(3) 0.4791(2) 0.8185(2) 0.0345(7) Uani 1 1 d .
O13 O 0.4722(3) 0.3921(3) 0.2279(3) 0.0450(9) Uani 1 1 d .
O1 O 0.3569(2) 0.2134(2) 0.2953(2) 0.0298(6) Uani 1 1 d .
O15 O 1.0714(6) 1.0316(4) 1.1353(5) 0.102(2) Uani 1 1 d .
O16 O 1.1136(4) 0.8614(4) 1.0885(4) 0.0752(14) Uani 1 1 d .
O17 O 0.9941(4) 0.8892(3) 0.9538(4) 0.0608(12) Uani 1 1 d .
O1W O 0.2508(3) 0.2169(3) 0.0777(3) 0.0421(8) Uani 1 1 d .
O2W O 0.4007(4) 0.5659(3) 0.1265(4) 0.0613(11) Uani 1 1 d .
O3W O 0.4259(3) 0.2960(3) -0.0604(4) 0.0564(11) Uani 1 1 d .
O4W O 0.1667(3) 0.3225(3) -0.0999(3) 0.0348(7) Uani 1 1 d .
O5W O 0.1990(3) 0.4760(3) 0.1744(3) 0.0405(8) Uani 1 1 d .
O6W O 0.9321(3) 0.7808(3) 0.6343(4) 0.0537(9) Uani 1 1 d .
O7W O 0.8079(4) 0.6682(3) 0.3827(4) 0.0594(11) Uani 1 1 d .
O8W O 0.9998(4) 1.0225(4) 0.7131(4) 0.0611(10) Uani 1 1 d .
O9W O 0.1488(5) 0.6392(4) 0.1036(5) 0.0848(13) Uani 1 1 d .
O10W O 0.0886(5) 0.7353(5) 0.3204(5) 0.0872(18) Uani 1 1 d .
O11W O 0.8560(6) 0.1177(6) 1.1598(11) 0.169(5) Uani 1 1 d .
O12W O 0.9789(4) 0.5341(5) 0.3283(4) 0.0817(14) Uani 1 1 d .
O13W O 0.0097(4) 0.1097(4) -0.0506(4) 0.0644(11) Uani 1 1 d .
O14W O -0.0247(4) 0.3442(4) 0.1000(4) 0.0618(11) Uani 1 1 d .
O15W O 0.7451(4) 0.3144(4) 0.2155(4) 0.0628(11) Uani 1 1 d .
S1 S 0.46108(14) 0.50708(15) 0.69484(14) 0.0642(4) Uani 1 1 d .
Cd1 Cd 0.327119(17) 0.379340(17) 0.073483(17) 0.02797(6) Uani 1 1 d .
N26 N 1.0628(4) 0.9274(3) 1.0609(4) 0.0391(10) Uani 1 1 d .
N27 N -0.1112(5) -0.0666(4) 0.3447(5) 0.0723(18) Uani 1 1 d D
O18 O -0.1460(7) 0.0183(5) 0.3281(5) 0.109(2) Uani 1 1 d D
O19 O -0.0236(7) -0.0427(11) 0.4333(9) 0.198(5) Uani 1 1 d D
O20 O -0.1860(11) -0.1536(8) 0.3114(9) 0.281(8) Uani 1 1 d D

loop_
_atom_site_aniso_label
_atom_site_aniso_U_11
_atom_site_aniso_U_22
_atom_site_aniso_U_33
_atom_site_aniso_U_23
_atom_site_aniso_U_13
_atom_site_aniso_U_12
C1 0.0277(17) 0.0184(14) 0.0205(15) 0.0088(12) 0.0065(13) 0.0065(13)
C2 0.0242(17) 0.0180(14) 0.0237(15) 0.0101(12) 0.0055(13) 0.0050(13)
C3 0.0234(16) 0.0140(13) 0.0243(15) 0.0087(11) 0.0077(12) 0.0058(12)
C4 0.0293(18) 0.0129(14) 0.0239(15) 0.0092(12) 0.0071(13) 0.0031(13)
C5 0.0217(17) 0.0248(15) 0.0243(15) 0.0142(12) 0.0053(12) 0.0027(13)
C6 0.0246(17) 0.0217(14) 0.0276(16) 0.0144(12) 0.0094(13) 0.0061(13)
C7 0.0198(16) 0.0270(16) 0.0235(15) 0.0131(13) 0.0068(13) 0.0031(13)
C8 0.0168(15) 0.0272(15) 0.0299(16) 0.0175(12) 0.0087(12) 0.0055(13)
C9 0.0205(16) 0.0246(15) 0.0310(16) 0.0173(12) 0.0117(12) 0.0063(13)
C10 0.0229(16) 0.0198(14) 0.0214(14) 0.0122(11) 0.0097(12) 0.0059(12)
C11 0.0187(15) 0.0161(13) 0.0272(15) 0.0121(11) 0.0080(12) -0.0012(12)
C12 0.0229(16) 0.0164(13) 0.0231(14) 0.0117(11) 0.0074(12) 0.0014(12)
C13 0.0131(14) 0.0274(15) 0.0320(15) 0.0182(12) 0.0139(12) 0.0052(12)
C14 0.0218(16) 0.0236(16) 0.0301(17) 0.0110(13) 0.0121(13) 0.0049(13)
C15 0.0305(18) 0.0185(14) 0.0258(16) 0.0108(12) 0.0139(13) 0.0106(13)
C16 0.0301(17) 0.0200(15) 0.0156(14) 0.0078(12) 0.0103(12) 0.0078(13)
C17 0.0286(18) 0.0236(15) 0.0208(15) 0.0130(12) 0.0060(13) 0.0059(14)
C18 0.0190(16) 0.0220(14) 0.0173(14) 0.0116(11) 0.0019(12) 0.0017(12)
C19 0.0289(18) 0.0168(14) 0.0224(15) 0.0120(12) 0.0040(13) 0.0026(13)
C20 0.0278(18) 0.0145(13) 0.0267(16) 0.0129(12) 0.0035(13) 0.0010(13)
C21 0.0329(19) 0.0209(15) 0.0269(16) 0.0156(12) 0.0067(14) -0.0022(14)
C22 0.0207(17) 0.0215(15) 0.0329(17) 0.0144(13) 0.0091(13) 0.0027(13)
C23 0.0253(17) 0.0249(15) 0.0303(16) 0.0158(13) 0.0127(13) -0.0001(14)
C24 0.0255(17) 0.0183(14) 0.0292(16) 0.0163(12) 0.0052(13) 0.0035(13)
C25 0.0241(17) 0.0232(15) 0.0245(16) 0.0120(12) 0.0088(13) 0.0005(13)
C26 0.0206(16) 0.0269(15) 0.0339(16) 0.0189(12) 0.0171(13) 0.0051(13)
C27 0.0221(16) 0.0245(16) 0.0289(16) 0.0123(13) 0.0125(13) 0.0070(13)
C28 0.0248(17) 0.0235(16) 0.0245(16) 0.0083(13) 0.0142(13) 0.0034(14)
C29 0.0289(18) 0.0224(15) 0.0293(16) 0.0133(13) 0.0145(13) 0.0069(14)
C30 0.0288(18) 0.0318(17) 0.0198(15) 0.0142(13) 0.0065(13) 0.0101(15)
C31 0.0311(19) 0.0276(16) 0.0265(16) 0.0151(13) 0.0119(14) 0.0058(15)
C32 0.0342(19) 0.0265(15) 0.0221(15) 0.0149(12) 0.0085(13) 0.0100(15)
C33 0.0225(16) 0.0284(15) 0.0214(15) 0.0153(12) 0.0045(13) 0.0072(13)
C34 0.0274(18) 0.0283(16) 0.0268(16) 0.0173(13) 0.0028(13) 0.0048(14)
C35 0.0285(18) 0.0129(14) 0.0227(15) 0.0078(12) 0.0074(13) 0.0027(13)
C36 0.035(2) 0.0263(17) 0.044(2) 0.0159(15) 0.0086(17) 0.0145(16)
C37 0.040(2) 0.0154(15) 0.0356(19) 0.0101(14) 0.0073(16) 0.0039(15)
C38 0.036(2) 0.0270(17) 0.0301(17) 0.0138(14) 0.0112(15) 0.0096(15)
C39 0.033(2) 0.0313(17) 0.050(2) 0.0228(15) 0.0165(16) 0.0139(16)
C40 0.102(6) 0.141(6) 0.087(4) 0.081(4) 0.041(4) 0.039(5)
C41 0.032(2) 0.037(2) 0.0304(19) 0.0132(16) 0.0084(15) 0.0084(17)
C42 0.040(2) 0.030(2) 0.035(2) 0.0092(17) 0.0053(18) 0.0101(18)
C43 0.0306(19) 0.0250(16) 0.0306(18) 0.0141(14) 0.0046(15) 0.0011(15)
C44 0.0241(19) 0.0382(19) 0.047(2) 0.0257(16) 0.0110(16) 0.0039(16)
C45 0.0224(16) 0.0172(14) 0.0187(14) 0.0080(11) 0.0056(12) 0.0010(13)
N1 0.0291(15) 0.0277(13) 0.0308(14) 0.0172(11) 0.0141(12) 0.0138(12)
N2 0.0325(16) 0.0246(13) 0.0329(14) 0.0190(11) 0.0170(12) 0.0073(12)
N3 0.0262(15) 0.0232(13) 0.0287(13) 0.0156(10) 0.0122(11) 0.0052(11)
N4 0.0171(14) 0.0287(14) 0.0263(14) 0.0137(11) 0.0072(11) 0.0002(12)
N5 0.0180(14) 0.0280(13) 0.0246(13) 0.0152(10) 0.0084(10) 0.0044(11)
N6 0.0187(14) 0.0200(13) 0.0275(14) 0.0119(11) 0.0102(11) 0.0044(11)
N7 0.0240(14) 0.0190(12) 0.0242(13) 0.0125(10) 0.0100(11) 0.0073(11)
N8 0.0246(14) 0.0286(13) 0.0245(12) 0.0173(10) 0.0161(10) 0.0109(11)
N9 0.0268(14) 0.0216(12) 0.0303(13) 0.0173(10) 0.0152(11) 0.0063(11)
N10 0.0305(15) 0.0200(13) 0.0215(13) 0.0076(11) 0.0122(11) 0.0034(12)
N11 0.0244(15) 0.0287(14) 0.0250(14) 0.0169(11) 0.0092(12) 0.0065(12)
N12 0.0215(15) 0.0317(14) 0.0301(14) 0.0207(11) 0.0052(11) 0.0052(12)
N13 0.0263(14) 0.0191(12) 0.0239(12) 0.0126(10) 0.0138(10) 0.0088(11)
N14 0.0260(14) 0.0248(12) 0.0221(12) 0.0169(10) 0.0148(10) 0.0076(11)
N15 0.0222(14) 0.0278(13) 0.0266(13) 0.0169(11) 0.0134(11) 0.0077(11)
N16 0.0251(14) 0.0190(12) 0.0216(13) 0.0108(10) 0.0077(11) 0.0038(11)
N17 0.0292(16) 0.0171(12) 0.0210(13) 0.0088(10) 0.0082(11) 0.0002(12)
N18 0.0279(15) 0.0213(13) 0.0260(14) 0.0128(11) 0.0091(11) 0.0058(12)
N19 0.0253(15) 0.0249(13) 0.0228(13) 0.0114(11) 0.0077(11) 0.0061(12)
N20 0.0245(15) 0.0195(12) 0.0248(13) 0.0125(10) 0.0080(11) 0.0039(11)
N21 0.0219(14) 0.0234(13) 0.0287(14) 0.0157(11) 0.0084(11) 0.0040(11)
N22 0.0290(15) 0.0181(13) 0.0262(14) 0.0103(10) 0.0121(11) 0.0061(11)
N23 0.0207(14) 0.0231(13) 0.0267(13) 0.0135(11) 0.0098(11) 0.0021(11)
N24 0.0237(14) 0.0239(13) 0.0300(14) 0.0168(11) 0.0108(11) 0.0055(11)
N25 0.0427(19) 0.0328(15) 0.0321(15) 0.0206(12) 0.0133(13) 0.0117(14)
O14 0.063(2) 0.0374(15) 0.0616(19) 0.0322(14) 0.0039(16) 0.0004(15)
O2 0.0292(13) 0.0303(12) 0.0232(11) 0.0140(9) 0.0102(10) 0.0036(10)
O3 0.0366(14) 0.0326(12) 0.0271(12) 0.0148(10) 0.0151(10) 0.0063(11)
O4 0.0386(15) 0.0350(13) 0.0247(12) 0.0172(10) 0.0112(10) 0.0056(11)
O5 0.0325(14) 0.0330(13) 0.0316(14) 0.0194(11) 0.0132(11) 0.0082(11)
O6 0.0346(14) 0.0340(12) 0.0417(13) 0.0256(10) 0.0145(11) 0.0078(11)
O7 0.0491(16) 0.0567(14) 0.0678(16) 0.0492(12) 0.0379(13) 0.0242(13)
O8 0.0312(14) 0.0294(12) 0.0264(12) 0.0105(10) 0.0108(10) 0.0048(11)
O9 0.0303(14) 0.0373(13) 0.0296(12) 0.0196(10) 0.0128(10) 0.0048(11)
O10 0.0407(15) 0.0352(13) 0.0276(12) 0.0169(10) 0.0200(10) 0.0141(11)
O11 0.0396(16) 0.0503(14) 0.0517(14) 0.0421(11) 0.0164(12) 0.0081(12)
O12 0.0572(17) 0.0286(12) 0.0288(12) 0.0180(10) 0.0228(11) 0.0118(12)
O13 0.054(2) 0.0405(15) 0.0358(14) 0.0225(12) 0.0023(13) 0.0036(15)
O1 0.0339(14) 0.0348(12) 0.0344(12) 0.0239(10) 0.0181(10) 0.0106(11)
O15 0.161(5) 0.054(3) 0.051(3) 0.007(2) 0.006(3) 0.038(3)
O16 0.086(3) 0.064(2) 0.059(2) 0.0233(19) 0.008(2) 0.034(2)
O17 0.062(2) 0.051(2) 0.049(2) 0.0191(16) 0.0009(18) -0.0022(19)
O1W 0.055(2) 0.0319(14) 0.0397(15) 0.0211(11) 0.0114(13) -0.0016(14)
O2W 0.052(2) 0.0472(17) 0.092(3) 0.0411(17) 0.0217(19) 0.0098(16)
O3W 0.0449(19) 0.056(2) 0.051(2) 0.0092(16) 0.0214(15) 0.0160(17)
O4W 0.0377(16) 0.0405(14) 0.0297(13) 0.0225(11) 0.0069(11) 0.0066(13)
O5W 0.0524(18) 0.0443(15) 0.0309(14) 0.0185(12) 0.0208(12) 0.0179(14)
O6W 0.0477(18) 0.0629(18) 0.0671(19) 0.0407(15) 0.0249(15) 0.0229(15)
O7W 0.058(2) 0.0516(19) 0.069(2) 0.0256(17) 0.0273(17) 0.0171(17)
O8W 0.044(2) 0.068(2) 0.077(2) 0.0449(17) 0.0134(17) 0.0067(17)
O9W 0.077(3) 0.114(3) 0.101(3) 0.081(2) 0.028(2) 0.031(2)
O10W 0.061(3) 0.068(3) 0.085(3) 0.009(3) 0.009(2) -0.004(2)
O11W 0.069(4) 0.066(4) 0.249(10) 0.007(5) -0.002(5) 0.021(3)
O12W 0.076(3) 0.118(3) 0.061(2) 0.049(2) 0.018(2) 0.053(2)
O13W 0.065(2) 0.0571(19) 0.075(2) 0.0385(17) 0.0168(19) 0.0130(18)
O14W 0.050(2) 0.075(2) 0.057(2) 0.0338(18) 0.0108(17) 0.0175(19)
O15W 0.076(3) 0.085(2) 0.0530(18) 0.0451(16) 0.0355(17) 0.029(2)
S1 0.0612(7) 0.0973(9) 0.0587(7) 0.0481(6) 0.0341(6) 0.0357(7)
Cd1 0.03229(12) 0.03036(11) 0.02467(10) 0.01560(8) 0.01034(8) 0.00764(9)
N26 0.045(2) 0.0316(19) 0.0305(18) 0.0090(15) 0.0098(16) -0.0004(17)
N27 0.056(3) 0.058(3) 0.061(3) 0.002(3) 0.012(3) -0.003(3)
O18 0.148(6) 0.083(4) 0.076(3) 0.021(3) 0.038(3) 0.026(4)
O19 0.104(6) 0.317(12) 0.185(8) 0.147(8) 0.022(6) 0.036(7)
O20 0.381(18) 0.214(7) 0.151(6) 0.131(6) -0.090(8) -0.141(10)

loop_
_atom_type_symbol
_atom_type_description
_atom_type_scat_dispersion_real
_atom_type_scat_dispersion_imag
_atom_type_scat_source
C C 0.0033 0.0016 'International Tables Vol C Tables 4.2.6.8 and 6.1.1.4'
H H 0.0000 0.0000 'International Tables Vol C Tables 4.2.6.8 and 6.1.1.4'
N N 0.0061 0.0033 'International Tables Vol C Tables 4.2.6.8 and 6.1.1.4'
O O 0.0106 0.0060 'International Tables Vol C Tables 4.2.6.8 and 6.1.1.4'
S S 0.1246 0.1234 'International Tables Vol C Tables 4.2.6.8 and 6.1.1.4'
Cd Cd -0.8075 1.2024 'International Tables Vol C Tables 4.2.6.8 and 6.1.1.4'

loop_
_geom_angle_atom_site_label_1
_geom_angle_atom_site_label_2
_geom_angle_atom_site_label_3
_geom_angle
N16 C1 N10 114.8(3)
N16 C1 C2 103.4(3)
N10 C1 C2 103.6(3)
N15 C2 N9 115.0(3)
N15 C2 C1 103.7(3)
N9 C2 C1 102.5(3)
N11 C3 N17 113.9(3)
N11 C3 C36 110.8(3)
N17 C3 C36 110.6(3)
N11 C3 C4 103.0(3)
N17 C3 C4 103.2(3)
C36 C3 C4 115.0(3)
N18 C4 N12 114.4(3)
N18 C4 C37 111.3(3)
N12 C4 C37 110.2(3)
N18 C4 C3 102.2(3)
N12 C4 C3 101.6(3)
C37 C4 C3 116.8(3)
N2 C5 N20 115.4(3)
N2 C5 C6 103.0(3)
N20 C5 C6 103.6(3)
N1 C6 N19 115.5(3)
N1 C6 C5 103.9(3)
N19 C6 C5 103.5(3)
N21 C7 N3 114.5(3)
N21 C7 C8 103.5(3)
N3 C7 C8 103.5(3)
N22 C8 N4 114.5(3)
N22 C8 C7 103.6(3)
N4 C8 C7 103.6(3)
N23 C9 N5 111.8(3)
N23 C9 C39 112.7(3)
N5 C9 C39 111.0(3)
N23 C9 C10 102.7(3)
N5 C9 C10 102.3(3)
C39 C9 C10 115.6(3)
N6 C10 N24 113.4(3)
N6 C10 C38 112.9(3)
N24 C10 C38 110.7(3)
N6 C10 C9 102.2(3)
N24 C10 C9 101.9(3)
C38 C10 C9 115.1(3)
N8 C11 N14 115.2(3)
N8 C11 C12 104.0(3)
N14 C11 C12 103.4(3)
N7 C12 N13 114.7(3)
N7 C12 C11 102.6(3)
N13 C12 C11 103.6(3)
O5 C13 N21 126.2(3)
O5 C13 N22 124.8(3)
N21 C13 N22 109.0(3)
N22 C14 N23 113.7(3)
O6 C15 N23 125.8(3)
O6 C15 N24 124.4(3)
N23 C15 N24 109.7(3)
N24 C16 N13 113.3(3)
N15 C17 N14 113.4(3)
O2 C18 N16 126.7(3)
O2 C18 N15 125.1(3)
N16 C18 N15 108.2(3)
N16 C19 N17 114.1(3)
O3 C20 N18 125.6(4)
O3 C20 N17 125.8(3)
N18 C20 N17 108.5(3)
N19 C21 N18 113.9(3)
O4 C22 N19 126.1(4)
O4 C22 N20 125.7(4)
N19 C22 N20 108.1(3)
N20 C23 N21 113.8(3)
N7 C24 N6 112.9(3)
O10 C25 N7 125.6(4)
O10 C25 N8 125.8(3)
N7 C25 N8 108.6(3)
N8 C26 N9 112.8(3)
O12 C27 N10 125.8(3)
O12 C27 N9 125.9(4)
N10 C27 N9 108.2(3)
N10 C28 N11 113.5(3)
O11 C29 N11 126.3(4)
O11 C29 N12 124.8(4)
N11 C29 N12 108.9(3)
N1 C30 N12 113.6(3)
O7 C31 N2 125.7(4)
O7 C31 N1 124.7(4)
N2 C31 N1 109.6(4)
N2 C32 N3 112.8(3)
O9 C33 N3 125.3(3)
O9 C33 N4 126.3(3)
N3 C33 N4 108.4(3)
N5 C34 N4 113.7(3)
O8 C35 N5 125.9(3)
O8 C35 N6 125.1(4)
N5 C35 N6 108.9(3)
C42 C41 S1 108.8(3)
C41 C42 C43 116.1(4)
N25 C43 C42 110.6(4)
N25 C43 C44 106.9(3)
C42 C43 C44 107.9(4)
O14 C44 O13 127.0(4)
O14 C44 C43 118.2(4)
O13 C44 C43 114.8(4)
O1 C45 N13 124.9(3)
O1 C45 N14 126.3(3)
N13 C45 N14 108.9(3)
C31 N1 C6 110.8(3)
C31 N1 C30 121.8(4)
C6 N1 C30 123.3(3)
C31 N2 C32 123.1(4)
C31 N2 C5 112.0(3)
C32 N2 C5 122.6(3)
C33 N3 C32 122.0(3)
C33 N3 C7 112.0(3)
C32 N3 C7 123.2(3)
C33 N4 C8 111.6(3)
C33 N4 C34 121.5(3)
C8 N4 C34 123.9(3)
C35 N5 C34 121.2(3)
C35 N5 C9 112.6(3)
C34 N5 C9 126.2(3)
C35 N6 C10 113.7(3)
C35 N6 C24 119.8(3)
C10 N6 C24 125.8(3)
C25 N7 C24 123.6(3)
C25 N7 C12 112.8(3)
C24 N7 C12 122.6(3)
C25 N8 C11 111.3(3)
C25 N8 C26 123.5(3)
C11 N8 C26 121.1(3)
C27 N9 C26 122.6(3)
C27 N9 C2 112.4(3)
C26 N9 C2 121.4(3)
C27 N10 C28 123.3(3)
C27 N10 C1 113.1(3)
C28 N10 C1 123.4(3)
C29 N11 C3 113.2(3)
C29 N11 C28 120.2(3)
C3 N11 C28 125.7(3)
C29 N12 C30 122.0(3)
C29 N12 C4 113.1(3)
C30 N12 C4 124.9(3)
C45 N13 C12 111.6(3)
C45 N13 C16 122.7(3)
C12 N13 C16 121.8(3)
C45 N14 C17 122.6(3)
C45 N14 C11 111.3(3)
C17 N14 C11 121.3(3)
C18 N15 C17 122.2(3)
C18 N15 C2 111.3(3)
C17 N15 C2 124.2(3)
C18 N16 C1 112.2(3)
C18 N16 C19 120.8(3)
C1 N16 C19 124.2(3)
C20 N17 C3 112.9(3)
C20 N17 C19 120.8(3)
C3 N17 C19 126.2(3)
C20 N18 C21 119.9(3)
C20 N18 C4 112.9(3)
C21 N18 C4 126.4(3)
C22 N19 C21 123.8(3)
C22 N19 C6 112.8(3)
C21 N19 C6 122.3(3)
C22 N20 C23 122.2(3)
C22 N20 C5 110.7(3)
C23 N20 C5 122.1(3)
C13 N21 C7 111.5(3)
C13 N21 C23 122.7(3)
C7 N21 C23 122.5(3)
C13 N22 C8 111.8(3)
C13 N22 C14 123.7(3)
C8 N22 C14 124.2(3)
C15 N23 C14 120.7(3)
C15 N23 C9 112.5(3)
C14 N23 C9 126.0(3)
C15 N24 C16 120.9(3)
C15 N24 C10 112.9(3)
C16 N24 C10 126.2(3)
C44 O13 Cd1 130.2(3)
C40 S1 C41 102.1(4)
O13 Cd1 O2W 90.03(14)
O13 Cd1 O3W 92.26(15)
O2W Cd1 O3W 94.92(17)
O13 Cd1 O1W 81.00(12)
O2W Cd1 O1W 162.86(14)
O3W Cd1 O1W 99.97(15)
O13 Cd1 O4W 167.42(11)
O2W Cd1 O4W 102.40(14)
O3W Cd1 O4W 84.84(13)
O1W Cd1 O4W 87.44(12)
O13 Cd1 O5W 101.22(13)
O2W Cd1 O5W 80.38(15)
O3W Cd1 O5W 165.68(13)
O1W Cd1 O5W 87.04(13)
O4W Cd1 O5W 83.00(11)
O16 N26 O15 122.6(5)
O16 N26 O17 120.3(4)
O15 N26 O17 117.0(5)
O20 N27 O19 115.8(9)
O20 N27 O18 117.7(8)
O19 N27 O18 119.1(7)

loop_
_geom_bond_atom_site_label_1
_geom_bond_atom_site_label_2
_geom_bond_distance
C1 N16 1.433(5)
C1 N10 1.451(5)
C1 C2 1.553(5)
C2 N15 1.443(5)
C2 N9 1.464(5)
C3 N11 1.447(5)
C3 N17 1.453(5)
C3 C36 1.544(5)
C3 C4 1.581(5)
C4 N18 1.468(5)
C4 N12 1.470(5)
C4 C37 1.524(5)
C5 N2 1.447(5)
C5 N20 1.474(5)
C5 C6 1.550(5)
C6 N1 1.438(5)
C6 N19 1.443(5)
C7 N21 1.451(5)
C7 N3 1.460(5)
C7 C8 1.537(5)
C8 N22 1.431(5)
C8 N4 1.452(5)
C9 N23 1.476(5)
C9 N5 1.478(5)
C9 C39 1.512(5)
C9 C10 1.594(5)
C10 N6 1.455(5)
C10 N24 1.472(5)
C10 C38 1.513(5)
C11 N8 1.441(5)
C11 N14 1.463(5)
C11 C12 1.549(5)
C12 N7 1.451(5)
C12 N13 1.452(5)
C13 O5 1.249(5)
C13 N21 1.347(5)
C13 N22 1.374(5)
C14 N22 1.440(4)
C14 N23 1.457(5)
C15 O6 1.228(5)
C15 N23 1.350(5)
C15 N24 1.369(5)
C16 N24 1.425(5)
C16 N13 1.457(5)
C17 N15 1.439(4)
C17 N14 1.443(5)
C18 O2 1.220(5)
C18 N16 1.368(5)
C18 N15 1.380(5)
C19 N16 1.446(5)
C19 N17 1.456(4)
C20 O3 1.216(5)
C20 N18 1.368(5)
C20 N17 1.373(5)
C21 N19 1.439(5)
C21 N18 1.460(5)
C22 O4 1.212(5)
C22 N19 1.378(5)
C22 N20 1.384(5)
C23 N20 1.422(5)
C23 N21 1.453(5)
C24 N7 1.442(5)
C24 N6 1.459(5)
C25 O10 1.234(5)
C25 N7 1.348(5)
C25 N8 1.379(5)
C26 N8 1.446(5)
C26 N9 1.447(5)
C27 O12 1.213(5)
C27 N10 1.353(5)
C27 N9 1.376(5)
C28 N10 1.447(4)
C28 N11 1.458(5)
C29 O11 1.221(5)
C29 N11 1.354(5)
C29 N12 1.355(5)
C30 N1 1.444(5)
C30 N12 1.463(5)
C31 O7 1.229(6)
C31 N2 1.345(6)
C31 N1 1.373(5)
C32 N2 1.438(5)
C32 N3 1.453(4)
C33 O9 1.221(5)
C33 N3 1.361(5)
C33 N4 1.375(5)
C34 N5 1.445(5)
C34 N4 1.456(5)
C35 O8 1.231(5)
C35 N5 1.361(5)
C35 N6 1.366(5)
C40 S1 1.750(9)
C41 C42 1.504(7)
C41 S1 1.813(5)
C42 C43 1.510(7)
C43 N25 1.493(5)
C43 C44 1.535(6)
C44 O14 1.236(6)
C44 O13 1.248(5)
C45 O1 1.224(5)
C45 N13 1.371(5)
C45 N14 1.373(5)
O13 Cd1 2.215(3)
O15 N26 1.227(6)
O16 N26 1.209(6)
O17 N26 1.255(6)
O1W Cd1 2.270(3)
O2W Cd1 2.232(4)
O3W Cd1 2.261(4)
O4W Cd1 2.312(3)
O5W Cd1 2.334(3)
N27 O20 1.218(8)
N27 O19 1.234(7)
N27 O18 1.288(7)
